data_2012037
loop_
_publ_author_name
'Zhang, Cungen'
'Janiak, Christoph'

_publ_section_title
;A carboxylato-supported alkoxo-bridged dimanganese(III) complex:
 bis(\m-benzoato-<i>O</i>:<i>O</i>')bis[3-(3-methoxysalicylideneamino)propanolato-<i>O</i>,<i>N</i>,<i>O</i>':<i>O</i>']dimanganese(III)
;
_journal_issue 6
_journal_name_full 'Acta Crystallographica Section C'
_journal_page_first 719
_journal_page_last 720
_journal_paper_doi 10.1107/S0108270101005790
_journal_volume 57
_journal_year 2001
_chemical_formula_iupac '[Mn2 (C11 H13 NO3 )2 (C7 H5 O2)2 ]'
_chemical_formula_moiety 'C36 H36 Mn2 N2 O10'
_chemical_formula_sum 'C36 H36 Mn2 N2 O10'
_chemical_formula_weight 766.55
_chemical_name_common '[Mn(vanpa)(benzoato)]~2~'
_chemical_name_systematic
;
bis(\m-benzoato-O:O')-bis(2-(6-methoxy)salicylideneamino
-3-propanolato-N,O'',O''':O''')-dimanganese(III)
;
_space_group_IT_number 14
_symmetry_cell_setting monoclinic
_symmetry_space_group_name_Hall '-P 2yn'
_symmetry_space_group_name_H-M 'P 1 21/n 1'
_cell_angle_alpha 90.00
_cell_angle_beta 113.24(2)
_cell_angle_gamma 90.00
_cell_formula_units_Z 2
_cell_length_a 13.009(3)
_cell_length_b 9.333(5)
_cell_length_c 15.162(5)
_cell_measurement_reflns_used 2959
_cell_measurement_temperature 293(2)
_cell_measurement_theta_max 25.04
_cell_measurement_theta_min 1.75
_cell_volume 1691.5(12)
_computing_cell_refinement SMART
_computing_data_collection 'SMART (Bruker 1997)'
_computing_data_reduction 'SAINT (Bruker 1997)'
_computing_molecular_graphics 'ORTEP-3 for Windows (Farrugia, 1997)'
_computing_publication_material SHELXTL
_computing_structure_refinement SHELXTL
_computing_structure_solution 'SHELXTL (Sheldrick, 1998)'
_diffrn_ambient_temperature 293(2)
_diffrn_measurement_device 'Siemens smart CCD'
_diffrn_measurement_method '\w scans'
_diffrn_radiation_monochromator graphite
_diffrn_radiation_source 'fine-focus sealed tube'
_diffrn_radiation_type 'Mo K\a'
_diffrn_radiation_wavelength .71073
_diffrn_reflns_av_R_equivalents .0390
_diffrn_reflns_av_sigmaI/netI .0628
_diffrn_reflns_limit_h_max 15
_diffrn_reflns_limit_h_min -9
_diffrn_reflns_limit_k_max 6
_diffrn_reflns_limit_k_min -11
_diffrn_reflns_limit_l_max 14
_diffrn_reflns_limit_l_min -18
_diffrn_reflns_number 6242
_diffrn_reflns_theta_max 25.04
_diffrn_reflns_theta_min 1.75
_exptl_absorpt_coefficient_mu .809
_exptl_absorpt_correction_T_max 1.000
_exptl_absorpt_correction_T_min .737
_exptl_absorpt_correction_type empirical
_exptl_absorpt_process_details '(SADABS; Blessing, 1995)'
_exptl_crystal_colour brown
_exptl_crystal_density_diffrn 1.505
_exptl_crystal_density_meas ?
_exptl_crystal_density_method 'not measured'
_exptl_crystal_description plate
_exptl_crystal_F_000 792
_exptl_crystal_size_max .50
_exptl_crystal_size_mid .20
_exptl_crystal_size_min .18
_refine_diff_density_max .284
_refine_diff_density_min -.343
_refine_ls_goodness_of_fit_ref 1.060
_refine_ls_hydrogen_treatment constr
_refine_ls_matrix_type full
_refine_ls_number_parameters 226
_refine_ls_number_reflns 2954
_refine_ls_number_restraints 0
_refine_ls_restrained_S_all 1.078
_refine_ls_R_factor_all .0805
_refine_ls_R_factor_gt .0466
_refine_ls_shift/su_max -.002
_refine_ls_shift/su_mean .000
_refine_ls_structure_factor_coef Fsqd
_refine_ls_weighting_details 'calc w=1/[\s^2^(Fo^2^)+(0.0404P)^2^+0.9800P] where P=(Fo^2^+2Fc^2^)/3'
_refine_ls_weighting_scheme calc
_refine_ls_wR_factor_ref .1160
_reflns_number_gt 2088
_reflns_number_total 2959
_reflns_threshold_expression I>2\s(I)
_cod_data_source_file jz1457.cif
_cod_data_source_block I
_cod_depositor_comments
;
The following automatic conversions were performed:

'_exptl_crystal_density_meas' value 'not measured' was changed to '?'
- the value is perceived as not measured.

Automatic conversion script
Id: cif_fix_values 3008 2015-01-20 13:52:24Z robertas 
;
_cod_original_cell_volume 1691.5(11)
_cod_original_sg_symbol_H-M 'P 21/n'
_cod_database_code 2012037
_cod_database_fobs_code 2012037

loop_
_symmetry_equiv_pos_as_xyz
'x, y, z'
'-x+1/2, y+1/2, -z+1/2'
'-x, -y, -z'
'x-1/2, -y-1/2, z-1/2'

loop_
_atom_site_aniso_label
_atom_site_aniso_U_11
_atom_site_aniso_U_22
_atom_site_aniso_U_33
_atom_site_aniso_U_12
_atom_site_aniso_U_13
_atom_site_aniso_U_23
Mn .0289(3) .0351(3) .0373(3) .0020(3) .0058(2) -.0051(3)
O1 .057(2) .046(2) .047(2) .0071(14) .0257(14) -.0003(13)
O2 .054(2) .043(2) .049(2) .0039(13) .0237(13) .0005(13)
O3 .0275(14) .0418(15) .0383(14) .0016(11) .0003(11) -.0082(12)
O4 .0317(14) .0375(15) .054(2) .0067(12) .0054(12) -.0080(13)
O5 .0316(14) .051(2) .053(2) .0071(13) .0046(12) .0007(14)
N1 .038(2) .038(2) .037(2) -.0010(15) .0107(14) -.0047(14)
C1 .042(2) .043(2) .037(2) -.001(2) .011(2) -.003(2)
C2 .041(2) .047(2) .033(2) -.010(2) .009(2) -.011(2)
C3 .053(3) .048(3) .047(2) -.002(2) .014(2) -.005(2)
C4 .086(4) .048(3) .053(3) -.010(3) .021(3) .001(2)
C5 .094(4) .070(3) .050(3) -.025(3) .029(3) -.001(3)
C6 .057(3) .084(4) .058(3) -.019(3) .028(2) -.018(3)
C7 .046(2) .056(3) .047(2) -.004(2) .017(2) -.006(2)
C8 .040(2) .067(3) .065(3) .004(2) -.009(2) -.028(2)
C9 .047(3) .067(3) .050(3) .004(2) -.003(2) -.017(2)
C10 .041(2) .053(3) .069(3) -.010(2) .006(2) -.019(2)
C11 .055(3) .034(2) .042(2) -.005(2) .015(2) -.008(2)
C12 .044(2) .036(2) .037(2) .004(2) .011(2) -.002(2)
C13 .040(2) .039(2) .035(2) .009(2) .017(2) .006(2)
C14 .038(2) .043(2) .039(2) .006(2) .014(2) .004(2)
C15 .043(2) .055(3) .050(3) .016(2) .010(2) .005(2)
C16 .067(3) .046(3) .066(3) .029(2) .018(3) .002(2)
C17 .063(3) .038(2) .058(3) .010(2) .014(2) -.006(2)
C18 .034(2) .075(3) .061(3) .002(2) .006(2) .001(2)

loop_
_atom_site_label
_atom_site_fract_x
_atom_site_fract_y
_atom_site_fract_z
_atom_site_U_iso_or_equiv
_atom_site_thermal_displace_type
_atom_site_calc_flag
_atom_site_refinement_flags
_atom_site_occupancy
_atom_site_disorder_group
_atom_site_type_symbol
Mn .44908(4) .12977(6) .51402(4) .0360(2) Uani d . 1 . Mn
O1 .4827(2) .1992(3) .3849(2) .0482(7) Uani d . 1 . O
O2 .5678(2) -.0046(3) .3682(2) .0477(7) Uani d . 1 . O
O3 .5945(2) .0496(3) .5553(2) .0398(6) Uani d . 1 . O
O4 .3024(2) .1960(3) .4637(2) .0445(6) Uani d . 1 . O
O5 .0855(2) .2270(3) .3731(2) .0491(7) Uani d . 1 . O
N1 .5061(2) .3110(3) .5875(2) .0391(7) Uani d . 1 . N
C1 .5352(3) .1240(4) .3475(3) .0422(9) Uani d . 1 . C
C2 .5630(3) .1921(4) .2696(2) .0418(9) Uani d . 1 . C
C3 .4988(3) .3066(4) .2173(3) .0513(10) Uani d . 1 . C
H3A .4399(3) .3408(4) .2314(3) .062 Uiso calc R 1 . H
C4 .5217(4) .3694(5) .1449(3) .0644(12) Uani d . 1 . C
H4A .4770(4) .4438(5) .1091(3) .077 Uiso calc R 1 . H
C5 .6108(5) .3218(5) .1259(3) .0708(14) Uani d . 1 . C
H5A .6278(5) .3658(5) .0783(3) .085 Uiso calc R 1 . H
C6 .6749(4) .2092(5) .1770(3) .0644(13) Uani d . 1 . C
H6A .7349(4) .1774(5) .1637(3) .077 Uiso calc R 1 . H
C7 .6505(3) .1428(4) .2484(3) .0497(10) Uani d . 1 . C
H7A .6931(3) .0653(4) .2818(3) .060 Uiso calc R 1 . H
C8 .6949(3) .0808(5) .6332(3) .0667(13) Uani d . 1 . C
H8A .7494(3) .1149(5) .6091(3) .080 Uiso calc R 1 . H
H8B .7240(3) -.0062(5) .6693(3) .080 Uiso calc R 1 . H
C9 .6800(4) .1910(5) .6982(3) .0617(12) Uani d . 1 . C
H9A .6343(4) .1506(5) .7294(3) .074 Uiso calc R 1 . H
H9B .7526(4) .2132(5) .7478(3) .074 Uiso calc R 1 . H
C10 .6273(3) .3264(5) .6495(3) .0596(12) Uani d . 1 . C
H10A .6663(3) .3595(5) .6104(3) .072 Uiso calc R 1 . H
H10B .6361(3) .3989(5) .6978(3) .072 Uiso calc R 1 . H
C11 .4435(3) .4191(4) .5822(3) .0445(10) Uani d . 1 . C
H11A .4795(3) .4996(4) .6168(3) .053 Uiso calc R 1 . H
C12 .3251(3) .4322(4) .5301(3) .0404(9) Uani d . 1 . C
C13 .2602(3) .3199(4) .4736(2) .0374(9) Uani d . 1 . C
C14 .1435(3) .3414(4) .4256(3) .0405(9) Uani d . 1 . C
C15 .0955(3) .4683(4) .4344(3) .0519(11) Uani d . 1 . C
H15A .0187(3) .4812(4) .4025(3) .062 Uiso calc R 1 . H
C16 .1609(4) .5775(5) .4908(3) .0622(12) Uani d . 1 . C
H16A .1275(4) .6632(5) .4965(3) .075 Uiso calc R 1 . H
C17 .2731(4) .5607(4) .5377(3) .0562(11) Uani d . 1 . C
H17A .3159(4) .6349(4) .5754(3) .067 Uiso calc R 1 . H
C18 -.0315(3) .2451(5) .3192(3) .0608(12) Uani d . 1 . C
H18A -.0625(3) .1578(5) .2857(3) .091 Uiso calc R 1 . H
H18B -.0434(3) .3212(5) .2736(3) .091 Uiso calc R 1 . H
H18C -.0674(3) .2684(5) .3618(3) .091 Uiso calc R 1 . H

loop_
_atom_type_symbol
_atom_type_description
_atom_type_scat_dispersion_real
_atom_type_scat_dispersion_imag
_atom_type_scat_source
C C .0033 .0016 'International Tables Vol C Tables 4.2.6.8 and 6.1.1.4'
H H .0000 .0000 'International Tables Vol C Tables 4.2.6.8 and 6.1.1.4'
N N .0061 .0033 'International Tables Vol C Tables 4.2.6.8 and 6.1.1.4'
O O .0106 .0060 'International Tables Vol C Tables 4.2.6.8 and 6.1.1.4'
S S .1246 .1234 'International Tables Vol C Tables 4.2.6.8 and 6.1.1.4'

loop_
_geom_angle_atom_site_label_1
_geom_angle_atom_site_label_2
_geom_angle_atom_site_label_3
_geom_angle_site_symmetry_1
_geom_angle_site_symmetry_3
_geom_angle
_geom_angle_publ_flag
O4 Mn O3 . . 174.46(10) yes
O4 Mn O3 . 3_656 91.80(10) yes
O3 Mn O3 . 3_656 83.00(10) yes
O4 Mn N1 . . 92.44(11) yes
O3 Mn N1 . . 92.72(11) yes
O3 Mn N1 3_656 . 175.63(11) yes
O4 Mn O2 . 3_656 95.42(11) yes
O3 Mn O2 . 3_656 85.91(10) yes
O3 Mn O2 3_656 3_656 83.16(10) yes
N1 Mn O2 . 3_656 97.47(11) yes
O4 Mn O1 . . 93.84(11) yes
O3 Mn O1 . . 83.72(10) yes
O3 Mn O1 3_656 . 83.85(10) yes
N1 Mn O1 . . 94.83(11) yes
O2 Mn O1 3_656 . 164.26(9) yes
O4 Mn Mn . 3_656 132.70(8) no
O3 Mn Mn . 3_656 42.07(7) no
O3 Mn Mn 3_656 3_656 40.93(7) no
N1 Mn Mn . 3_656 134.79(9) no
O2 Mn Mn 3_656 3_656 82.68(7) no
O1 Mn Mn . 3_656 81.68(7) no
C1 O1 Mn . . 123.7(2) yes
C1 O2 Mn . 3_656 124.6(2) yes
C8 O3 Mn . . 132.3(2) yes
C8 O3 Mn . 3_656 127.7(2) yes
Mn O3 Mn . 3_656 96.99(10) no
C13 O4 Mn . . 130.8(2) yes
C14 O5 C18 . . 117.4(3) no
C11 N1 C10 . . 116.9(3) no
C11 N1 Mn . . 123.0(3) yes
C10 N1 Mn . . 120.0(2) yes
O1 C1 O2 . . 127.0(3) no
O1 C1 C2 . . 117.3(3) no
O2 C1 C2 . . 115.7(3) no
C7 C2 C3 . . 119.2(4) no
C7 C2 C1 . . 121.2(4) no
C3 C2 C1 . . 119.6(3) no
C4 C3 C2 . . 120.7(4) no
C3 C4 C5 . . 119.7(4) no
C6 C5 C4 . . 120.2(4) no
C5 C6 C7 . . 120.5(4) no
C2 C7 C6 . . 119.7(4) no
O3 C8 C9 . . 112.3(3) no
C10 C9 C8 . . 114.4(4) no
C9 C10 N1 . . 113.4(3) no
N1 C11 C12 . . 128.4(3) no
C17 C12 C13 . . 119.6(4) no
C17 C12 C11 . . 118.4(4) no
C13 C12 C11 . . 122.0(3) no
O4 C13 C12 . . 123.3(3) no
O4 C13 C14 . . 118.5(3) no
C12 C13 C14 . . 118.2(3) no
O5 C14 C15 . . 124.4(4) no
O5 C14 C13 . . 115.0(3) no
C15 C14 C13 . . 120.6(4) no
C14 C15 C16 . . 120.3(4) no
C17 C16 C15 . . 120.7(4) no
C16 C17 C12 . . 120.6(4) no

loop_
_geom_bond_atom_site_label_1
_geom_bond_atom_site_label_2
_geom_bond_site_symmetry_2
_geom_bond_distance
_geom_bond_publ_flag
Mn O4 . 1.859(2) yes
Mn O3 . 1.896(2) yes
Mn O3 3_656 1.939(2) yes
Mn N1 . 2.000(3) yes
Mn O2 3_656 2.216(3) yes
Mn O1 . 2.262(3) yes
O1 C1 . 1.260(4) no
O2 C1 . 1.270(4) no
O2 Mn 3_656 2.216(3) no
O3 C8 . 1.403(4) no
O3 Mn 3_656 1.939(2) no
O4 C13 . 1.314(4) no
O5 C14 . 1.367(4) no
O5 C18 . 1.425(4) no
N1 C11 . 1.279(4) no
N1 C10 . 1.490(5) no
C1 C2 . 1.506(5) no
C2 C7 . 1.379(5) no
C2 C3 . 1.395(5) no
C3 C4 . 1.376(5) no
C4 C5 . 1.375(6) no
C5 C6 . 1.375(6) no
C6 C7 . 1.388(5) no
C8 C9 . 1.489(5) no
C9 C10 . 1.488(6) no
C11 C12 . 1.432(5) no
C12 C17 . 1.404(5) no
C12 C13 . 1.405(5) no
C13 C14 . 1.416(5) no
C14 C15 . 1.370(5) no
C15 C16 . 1.385(6) no
C16 C17 . 1.357(6) no
